data_9008367
loop_
_publ_author_name
'Sabelli, C.'

_publ_section_title
;
 Refinement of the crystal structure of jurbanite, Al(SO4)(OH)*5H2O
 Locality: Cetine mine, Tuscany, Italy
;
_journal_name_full 'Zeitschrift fur Kristallographie'
_journal_page_first 33
_journal_page_last 39
_journal_paper_doi 10.1524/zkri.1985.173.1-2.33
_journal_volume 173
_journal_year 1985
_chemical_formula_sum 'Al2 H22 O20 S2'
_chemical_name_mineral Jurbanite
_space_group_IT_number 14
_symmetry_space_group_name_Hall '-P 2yn'
_symmetry_space_group_name_H-M 'P 1 21/n 1'
_cell_angle_alpha 90
_cell_angle_beta 101.917
_cell_angle_gamma 90
_cell_formula_units_Z 2
_cell_length_a 8.3965
_cell_length_b 12.479
_cell_length_c 8.1549
_cell_volume 836.054
_exptl_crystal_density_diffrn 1.828
_cod_depositor_comments
;
    Z value inserted and formula changed to consider dinuclear compound
    Renamed water oxygens so that they are recognized as oxygens.
                               miguel
;
_cod_original_formula_sum 'Al S O10 H11'
_cod_database_code 9008367
_database_code_amcsd 0010939

loop_
_symmetry_equiv_pos_as_xyz
x,y,z
1/2+x,1/2-y,1/2+z
1/2-x,1/2+y,1/2-z
-x,-y,-z

loop_
_atom_site_aniso_label
_atom_site_aniso_U_11
_atom_site_aniso_U_22
_atom_site_aniso_U_33
_atom_site_aniso_U_12
_atom_site_aniso_U_13
_atom_site_aniso_U_23
Al 0.01453 0.01317 0.01909 0.00265 0.00110 0.00076
S 0.01357 0.01665 0.02148 -0.00031 0.00153 0.00177
O6 0.01915 0.01736 0.04870 -0.00416 0.00266 -0.01211
O7 0.02428 0.02998 0.04096 0.01143 0.00266 0.02421
O8 0.01675 0.02840 0.03096 -0.01506 -0.00199 -0.00252
O9 0.01470 0.02525 0.03451 0.00623 0.01029 0.01059
O-h1 0.01436 0.00473 0.02935 -0.00104 0.00000 -0.00050
Ow12 0.02017 0.03629 0.03064 0.02026 0.00266 0.00807
Ow13 0.02120 0.01657 0.04709 0.00156 0.00232 -0.01160
Ow14 0.01675 0.01262 0.03258 -0.00312 0.00930 -0.00303
Ow15 0.01060 0.01815 0.02613 -0.00364 0.00731 -0.00454
Ow10 0.02154 0.02130 0.05419 -0.00883 0.00897 -0.01312

loop_
_atom_site_label
_atom_site_fract_x
_atom_site_fract_y
_atom_site_fract_z
_atom_site_U_iso_or_equiv
_atom_site_attached_hydrogens
_atom_site_type_symbol
Al 0.11580 0.51060 0.15360 0.01596 0 Al
S 0.13580 0.81510 0.78660 0.01748 0 S
O6 0.18990 0.71230 0.72490 0.02888 0 O
O7 0.07890 0.88420 0.63950 0.03217 0 O
O8 0.27730 0.86750 0.89680 0.02622 0 O
O9 0.00690 0.80000 0.87840 0.02419 0 O
O-h1 0.03250 0.40750 -0.00420 0.01684 0 O
Ow12 0.25690 0.41750 0.30030 0.02938 0 O
Ow13 0.19320 0.62880 0.29160 0.02888 0 O
Ow14 -0.03460 0.48140 0.29290 0.01988 0 O
Ow15 0.28900 0.53160 0.03670 0.01773 0 O
Ow10 0.02230 0.80270 0.31430 0.03217 0 O
H1 0.00100 0.34500 0.01300 0.05066 0 H
H21 0.23800 0.40000 0.41000 0.05066 0 H
H22 0.35400 0.38300 0.29000 0.05066 0 H
H31 0.13600 0.68800 0.31000 0.05066 0 H
H32 0.29900 0.64300 0.35400 0.05066 0 H
H41 -0.10000 0.52000 0.35500 0.05066 0 H
H42 -0.09000 0.41000 0.28500 0.05066 0 H
H51 0.39500 0.55700 0.08000 0.05066 0 H
H52 0.32000 0.47800 -0.04000 0.05066 0 H
H101 -0.09700 0.80000 0.29000 0.05066 0 H
H102 0.04500 0.81800 0.42400 0.05066 0 H

loop_
_cod_related_entry_id
_cod_related_entry_database
_cod_related_entry_code
_cod_related_entry_description
1 AMCSD 0010939 .
2 Wikidata Q1066979 jurbanite
3 Wikipedia Jurbanite .
